data_7159209
loop_
_publ_author_name
'Nalawade, Sachin A.'
'Singh, Manjeet'
'Puneeth Kumar, DRGKoppalu R'
'Dey, Sanjit'
'Gopi, Hosahudya N.'

_publ_section_title
;
 Stereoselective synthesis of backbone extended &#x3c0;-conjugated amino
 esters.
;
_journal_issue 12
_journal_name_full 'Organic &amp; biomolecular chemistry'
_journal_page_first 2586
_journal_page_last 2595
_journal_paper_doi 10.1039/d3ob00090g
_journal_volume 21
_journal_year 2023
_chemical_formula_moiety 'C15 H25 N O4'
_chemical_formula_sum 'C15 H25 N O4'
_chemical_formula_weight 283.36
_chemical_name_common '(ethyl (2E,4E)-6-((tert-butoxycarbonyl)amino)-6-methylhepta-2,4-dienoate)'
_chemical_name_systematic '(ethyl (2E,4E)-6-((tert-butoxycarbonyl)amino)-6-methylhepta-2,4-dienoate)'
_space_group_crystal_system monoclinic
_space_group_IT_number 7
_space_group_name_Hall 'P -2yc'
_space_group_name_H-M_alt 'P 1 c 1'
_atom_sites_solution_hydrogens geom
_audit_creation_method SHELXL-2018/3
_audit_update_record
;
2022-10-17 deposited with the CCDC.	2023-03-01 downloaded from the CCDC.
;
_cell_angle_alpha 90
_cell_angle_beta 100.338(6)
_cell_angle_gamma 90
_cell_formula_units_Z 4
_cell_length_a 9.1906(18)
_cell_length_b 18.987(4)
_cell_length_c 9.7142(16)
_cell_measurement_reflns_used 8309
_cell_measurement_temperature 100(2)
_cell_measurement_theta_max 28.422
_cell_measurement_theta_min 2.253
_cell_volume 1667.6(6)
_computing_structure_refinement 'SHELXL-2018/3 (Sheldrick, 2018)'
_computing_structure_solution 'SHELXT 2014/5 (Sheldrick, 2014)'
_diffrn_ambient_temperature 100(2)
_diffrn_measured_fraction_theta_full 0.999
_diffrn_measured_fraction_theta_max 0.995
_diffrn_measurement_device_type microfocus
_diffrn_measurement_method APEXIII
_diffrn_radiation_type MoK\a
_diffrn_radiation_wavelength 0.71073
_diffrn_reflns_av_R_equivalents 0.1210
_diffrn_reflns_av_unetI/netI 0.1036
_diffrn_reflns_Laue_measured_fraction_full 0.999
_diffrn_reflns_Laue_measured_fraction_max 0.995
_diffrn_reflns_limit_h_max 12
_diffrn_reflns_limit_h_min -12
_diffrn_reflns_limit_k_max 25
_diffrn_reflns_limit_k_min -25
_diffrn_reflns_limit_l_max 13
_diffrn_reflns_limit_l_min -13
_diffrn_reflns_number 63821
_diffrn_reflns_point_group_measured_fraction_full 0.998
_diffrn_reflns_point_group_measured_fraction_max 0.989
_diffrn_reflns_theta_full 25.242
_diffrn_reflns_theta_max 28.422
_diffrn_reflns_theta_min 2.253
_diffrn_source 'fine-focus sealed tube'
_exptl_absorpt_coefficient_mu 0.081
_exptl_absorpt_correction_T_max 0.982
_exptl_absorpt_correction_T_min 0.971
_exptl_absorpt_correction_type multi-scan
_exptl_absorpt_process_details SADABS,2008
_exptl_crystal_colour Colourless
_exptl_crystal_density_diffrn 1.129
_exptl_crystal_description plate-shape
_exptl_crystal_F_000 616.0
_exptl_crystal_size_max 0.42
_exptl_crystal_size_mid 0.30
_exptl_crystal_size_min 0.22
_refine_diff_density_max 0.749
_refine_diff_density_min -0.406
_refine_diff_density_rms 0.067
_refine_ls_abs_structure_details
;
 Flack x determined using 1774 quotients [(I+)-(I-)]/[(I+)+(I-)]
 (Parsons, Flack and Wagner, Acta Cryst. B69 (2013) 249-259).
;
_refine_ls_abs_structure_Flack -1.3(10)
_refine_ls_extinction_coef 0.0038(8)
_refine_ls_extinction_expression Fc^*^=kFc[1+0.001xFc^2^\l^3^/sin(2\q)]^-1/4^
_refine_ls_extinction_method 'SHELXL-2018/3 (Sheldrick 2018)'
_refine_ls_goodness_of_fit_ref 1.019
_refine_ls_hydrogen_treatment constr
_refine_ls_matrix_type full
_refine_ls_number_parameters 374
_refine_ls_number_reflns 8309
_refine_ls_number_restraints 560
_refine_ls_restrained_S_all 0.997
_refine_ls_R_factor_all 0.1649
_refine_ls_R_factor_gt 0.0866
_refine_ls_shift/su_max 0.088
_refine_ls_shift/su_mean 0.015
_refine_ls_structure_factor_coef Fsqd
_refine_ls_weighting_details 'w=1/[\s^2^(Fo^2^)+(0.0139P)^2^+3.9758P] where P=(Fo^2^+2Fc^2^)/3'
_refine_ls_weighting_scheme calc
_refine_ls_wR_factor_gt 0.1342
_refine_ls_wR_factor_ref 0.1628
_reflns_Friedel_coverage 0.983
_reflns_Friedel_fraction_full 0.997
_reflns_Friedel_fraction_max 0.983
_reflns_number_gt 4964
_reflns_number_total 8309
_reflns_threshold_expression 'I > 2\s(I)'
_cod_data_source_file d3ob00090g2.cif
_cod_data_source_block 5c
_cod_depositor_comments 'Adding full bibliography for 7159200--7159209.cif.'
_cod_original_cell_volume 1667.6(5)
_cod_original_sg_symbol_H-M 'P c'
_cod_database_code 7159209
_shelx_shelxl_version_number 2018/3
_shelx_space_group_comment
;
The symmetry employed for this shelxl refinement is uniquely defined
by the following loop, which should always be used as a source of
symmetry information in preference to the above space-group names.
They are only intended as comments.
;
_shelx_estimated_absorpt_t_min 0.971
_shelx_estimated_absorpt_t_max 0.982
_exptl_absorpt_special_details multi-scan

loop_
_space_group_symop_operation_xyz
'x, y, z'
'x, -y, z+1/2'

loop_
_atom_site_label
_atom_site_type_symbol
_atom_site_fract_x
_atom_site_fract_y
_atom_site_fract_z
_atom_site_U_iso_or_equiv
_atom_site_adp_type
_atom_site_occupancy
_atom_site_site_symmetry_order
_atom_site_calc_flag
_atom_site_refinement_flags_posn
_atom_site_refinement_flags_adp
_atom_site_refinement_flags_occupancy
_atom_site_disorder_assembly
_atom_site_disorder_group
O7 O 0.3860(7) 0.5459(3) 0.8796(6) 0.0212(14) Uani 1 1 d . U . . .
O2 O 0.5515(7) -0.0244(4) 0.2898(6) 0.0287(18) Uani 1 1 d . U . . .
O8 O 0.5267(7) 0.5230(3) 0.7119(6) 0.0202(15) Uani 1 1 d . U . . .
O4 O 0.1961(7) 0.2420(4) 0.7162(7) 0.0304(16) Uani 1 1 d . U . . .
O3 O 0.4257(7) 0.2634(3) 0.6674(8) 0.0329(18) Uani 1 1 d . U . . .
O5 O 0.8767(8) 0.2567(4) 0.2865(7) 0.0343(17) Uani 1 1 d . U . . .
O1 O 0.6873(7) -0.0478(4) 0.1233(6) 0.0235(15) Uani 1 1 d . U . . .
O6 O 0.6598(8) 0.2348(4) 0.3378(8) 0.041(2) Uani 1 1 d . U . . .
C22 C 0.7610(10) 0.3777(5) 0.6850(9) 0.023(2) Uani 1 1 d . U . . .
H22 H 0.852490 0.400087 0.701314 0.028 Uiso 1 1 calc R U . . .
N2 N 0.5721(9) 0.4727(4) 0.9274(8) 0.0192(16) Uani 1 1 d . U . . .
H2 H 0.540501 0.467502 1.004966 0.023 Uiso 1 1 calc R U . . .
N1 N 0.5021(9) 0.0281(4) 0.0770(7) 0.0226(17) Uani 1 1 d . U . . .
H1 H 0.533427 0.033572 -0.000590 0.027 Uiso 1 1 calc R U . . .
C24 C 0.7088(10) 0.4338(5) 0.9053(9) 0.0166(17) Uani 1 1 d . U . . .
C25 C 0.8327(10) 0.4852(5) 0.9066(10) 0.021(2) Uani 1 1 d . U . . .
H25A H 0.803576 0.520352 0.836037 0.031 Uiso 1 1 calc R U . . .
H25B H 0.918507 0.460772 0.887792 0.031 Uiso 1 1 calc R U . . .
H25C H 0.855352 0.507305 0.996719 0.031 Uiso 1 1 calc R U . . .
C3 C 0.3058(12) 0.2336(5) 0.6425(10) 0.0233(19) Uani 1 1 d . U . . .
C23 C 0.6717(10) 0.3909(5) 0.7726(9) 0.0198(19) Uani 1 1 d . U . . .
H23 H 0.576731 0.372245 0.751324 0.024 Uiso 1 1 calc R U . . .
C20 C 0.8154(11) 0.3158(6) 0.4769(11) 0.027(2) Uani 1 1 d . U . . .
H20 H 0.907855 0.337005 0.486211 0.033 Uiso 1 1 calc R U . . .
C27 C 0.4986(10) 0.5153(5) 0.8284(10) 0.0189(18) Uani 1 1 d . U . . .
C15 C 0.7202(13) -0.1533(5) 0.2684(12) 0.033(2) Uani 1 1 d . U . . .
H15A H 0.667695 -0.137170 0.339356 0.049 Uiso 1 1 calc R U . . .
H15B H 0.793056 -0.187408 0.307840 0.049 Uiso 1 1 calc R U . . .
H15C H 0.651946 -0.174549 0.193536 0.049 Uiso 1 1 calc R U . . .
C11 C 0.5776(10) -0.0150(5) 0.1721(9) 0.0181(18) Uani 1 1 d . U . . .
C28 C 0.2829(10) 0.5926(5) 0.7903(10) 0.0232(19) Uani 1 1 d . U . . .
C21 C 0.7304(11) 0.3317(5) 0.5656(10) 0.0202(19) Uani 1 1 d . U . . .
H21 H 0.637567 0.310540 0.550008 0.024 Uiso 1 1 calc R U . . .
C5 C 0.3559(11) 0.1682(5) 0.4363(9) 0.0190(19) Uani 1 1 d . U . . .
H5 H 0.449115 0.188856 0.449616 0.023 Uiso 1 1 calc R U . . .
C31 C 0.1947(11) 0.5487(6) 0.6763(11) 0.038(3) Uani 1 1 d . U . . .
H31A H 0.255406 0.536350 0.609227 0.057 Uiso 1 1 calc R U . . .
H31B H 0.110580 0.575139 0.630741 0.057 Uiso 1 1 calc R U . . .
H31C H 0.161604 0.506640 0.715975 0.057 Uiso 1 1 calc R U . . .
C9 C 0.3349(12) 0.1157(6) -0.0290(10) 0.031(2) Uani 1 1 d . U . . .
H9A H 0.415139 0.148099 -0.029055 0.046 Uiso 1 1 calc R U . . .
H9B H 0.246632 0.141453 -0.021931 0.046 Uiso 1 1 calc R U . . .
H9C H 0.319330 0.089016 -0.114282 0.046 Uiso 1 1 calc R U . . .
C12 C 0.7940(10) -0.0932(5) 0.2139(9) 0.0208(19) Uani 1 1 d . U . . .
C7 C 0.4017(10) 0.1088(5) 0.2268(9) 0.022(2) Uani 1 1 d . U . . .
H7 H 0.493643 0.130676 0.246239 0.026 Uiso 1 1 calc R U . . .
C8 C 0.3725(11) 0.0659(5) 0.0954(10) 0.0231(19) Uani 1 1 d . U . . .
C30 C 0.1827(11) 0.6172(5) 0.8856(11) 0.033(3) Uani 1 1 d . U . . .
H30A H 0.144114 0.577166 0.927710 0.050 Uiso 1 1 calc R U . . .
H30B H 0.102510 0.643617 0.833041 0.050 Uiso 1 1 calc R U . . .
H30C H 0.237139 0.646477 0.957441 0.050 Uiso 1 1 calc R U . . .
C19 C 0.7708(10) 0.2659(5) 0.3634(10) 0.0214(19) Uani 1 1 d . U . . .
C4 C 0.2628(11) 0.1840(5) 0.5263(10) 0.0198(18) Uani 1 1 d . U . . .
H4 H 0.170017 0.162873 0.514046 0.024 Uiso 1 1 calc R U . . .
C2 C 0.2285(13) 0.2952(6) 0.8242(11) 0.042(3) Uani 1 1 d . U . . .
H2A H 0.238093 0.341652 0.785281 0.050 Uiso 1 1 calc R U . . .
H2B H 0.317098 0.284070 0.891170 0.050 Uiso 1 1 calc R U . . .
C18 C 0.8450(14) 0.2086(6) 0.1670(11) 0.038(2) Uani 1 1 d . U . . .
H18A H 0.913097 0.218076 0.103659 0.046 Uiso 1 1 calc R U . . .
H18B H 0.745488 0.217235 0.116848 0.046 Uiso 1 1 calc R U . . .
C26 C 0.7416(12) 0.3813(6) 1.0275(10) 0.033(3) Uani 1 1 d . U . . .
H26A H 0.752817 0.406393 1.114518 0.050 Uiso 1 1 calc R U . . .
H26B H 0.831283 0.356235 1.022489 0.050 Uiso 1 1 calc R U . . .
H26C H 0.661324 0.348459 1.021721 0.050 Uiso 1 1 calc R U . . .
C14 C 0.8931(11) -0.1169(6) 0.1115(10) 0.035(3) Uani 1 1 d . U . . .
H14A H 0.963734 -0.150641 0.156470 0.052 Uiso 1 1 calc R U . . .
H14B H 0.944178 -0.076878 0.082966 0.052 Uiso 1 1 calc R U . . .
H14C H 0.833333 -0.138042 0.030859 0.052 Uiso 1 1 calc R U . . .
C29 C 0.3655(13) 0.6569(5) 0.7431(12) 0.032(2) Uani 1 1 d . U . . .
H29A H 0.429333 0.676807 0.822653 0.048 Uiso 1 1 calc R U . . .
H29B H 0.294913 0.691636 0.702103 0.048 Uiso 1 1 calc R U . . .
H29C H 0.423415 0.642090 0.675332 0.048 Uiso 1 1 calc R U . . .
C10 C 0.2382(12) 0.0151(6) 0.0943(10) 0.031(2) Uani 1 1 d . U . . .
H10A H 0.227384 -0.014595 0.013114 0.047 Uiso 1 1 calc R U . . .
H10B H 0.149700 0.042295 0.091856 0.047 Uiso 1 1 calc R U . . .
H10C H 0.255160 -0.013454 0.177110 0.047 Uiso 1 1 calc R U . . .
C6 C 0.3131(10) 0.1199(5) 0.3199(9) 0.0191(18) Uani 1 1 d . U . . .
H6 H 0.223075 0.096348 0.310090 0.023 Uiso 1 1 calc R U . . .
C13 C 0.8791(11) -0.0513(6) 0.3371(10) 0.033(2) Uani 1 1 d . U . . .
H13A H 0.810793 -0.031878 0.391007 0.050 Uiso 1 1 calc R U . . .
H13B H 0.932625 -0.013776 0.302451 0.050 Uiso 1 1 calc R U . . .
H13C H 0.947273 -0.081867 0.395189 0.050 Uiso 1 1 calc R U . . .
C17 C 0.8588(7) 0.1329(3) 0.2115(6) 0.0225(13) Uani 1 1 d . U . . .
H17A H 0.956912 0.124296 0.262000 0.034 Uiso 1 1 calc R U . . .
H17B H 0.839986 0.103180 0.130360 0.034 Uiso 1 1 calc R U . . .
H17C H 0.788274 0.122794 0.270770 0.034 Uiso 1 1 calc R U . . .
C16 C 0.0865(11) 0.2888(6) 0.8900(10) 0.082(3) Uani 1 1 d . U . . .
H16A H 0.000688 0.292519 0.817755 0.123 Uiso 1 1 calc R U . . .
H16B H 0.085303 0.325958 0.956899 0.123 Uiso 1 1 calc R U . . .
H16C H 0.086121 0.244096 0.936006 0.123 Uiso 1 1 calc R U . . .

loop_
_atom_site_aniso_label
_atom_site_aniso_U_11
_atom_site_aniso_U_22
_atom_site_aniso_U_33
_atom_site_aniso_U_23
_atom_site_aniso_U_13
_atom_site_aniso_U_12
O7 0.020(3) 0.025(3) 0.020(3) -0.004(3) 0.007(3) 0.006(3)
O2 0.034(5) 0.042(4) 0.012(3) 0.003(3) 0.009(3) 0.012(3)
O8 0.022(4) 0.026(4) 0.012(3) 0.001(3) 0.003(3) 0.006(3)
O4 0.036(4) 0.031(4) 0.031(4) -0.014(3) 0.025(3) -0.008(3)
O3 0.022(4) 0.030(4) 0.047(4) -0.028(3) 0.007(3) -0.009(3)
O5 0.039(4) 0.031(4) 0.039(4) -0.015(3) 0.022(3) -0.013(3)
O1 0.022(3) 0.038(4) 0.011(3) 0.008(3) 0.004(2) 0.019(3)
O6 0.031(4) 0.047(5) 0.050(5) -0.015(4) 0.023(4) -0.009(4)
C22 0.014(4) 0.029(5) 0.026(4) -0.008(4) 0.005(3) -0.004(4)
N2 0.025(4) 0.017(4) 0.017(4) 0.004(3) 0.007(3) 0.011(3)
N1 0.019(4) 0.044(5) 0.007(3) 0.000(3) 0.008(3) 0.007(3)
C24 0.016(4) 0.017(4) 0.018(4) 0.002(3) 0.007(3) 0.013(3)
C25 0.014(4) 0.020(4) 0.026(5) -0.011(4) -0.004(4) 0.006(3)
C3 0.034(5) 0.012(4) 0.026(4) 0.000(3) 0.010(4) -0.001(4)
C23 0.016(4) 0.022(4) 0.021(4) -0.003(3) 0.002(3) -0.002(3)
C20 0.020(5) 0.031(5) 0.034(5) -0.007(4) 0.013(4) -0.010(4)
C27 0.018(4) 0.020(4) 0.018(4) -0.010(3) 0.000(3) 0.005(3)
C15 0.034(6) 0.023(5) 0.041(6) -0.003(4) 0.009(5) 0.004(4)
C11 0.019(4) 0.028(5) 0.009(4) 0.003(3) 0.005(3) 0.001(3)
C28 0.014(4) 0.030(5) 0.025(4) 0.005(4) 0.003(3) -0.002(3)
C21 0.015(4) 0.017(4) 0.027(4) -0.003(3) 0.000(3) -0.004(4)
C5 0.022(4) 0.019(4) 0.018(4) 0.000(3) 0.010(3) 0.001(4)
C31 0.024(6) 0.056(7) 0.032(5) -0.007(5) -0.002(4) -0.009(5)
C9 0.029(6) 0.034(6) 0.032(5) 0.009(4) 0.012(5) 0.012(4)
C12 0.024(5) 0.023(4) 0.014(4) 0.001(3) -0.001(3) 0.016(4)
C7 0.016(4) 0.022(5) 0.028(4) 0.001(3) 0.006(4) 0.004(3)
C8 0.023(4) 0.031(5) 0.014(4) -0.002(3) 0.000(4) 0.001(4)
C30 0.029(6) 0.029(6) 0.043(6) 0.003(4) 0.014(5) 0.005(4)
C19 0.016(4) 0.024(5) 0.028(4) -0.002(4) 0.015(4) -0.001(4)
C4 0.023(5) 0.018(4) 0.020(4) -0.002(3) 0.008(3) -0.003(4)
C2 0.052(6) 0.040(6) 0.040(5) -0.021(4) 0.026(5) -0.007(5)
C18 0.065(6) 0.027(5) 0.030(5) -0.009(4) 0.028(5) -0.008(5)
C26 0.039(6) 0.040(6) 0.019(4) 0.008(4) 0.001(5) 0.023(5)
C14 0.022(5) 0.057(7) 0.026(5) 0.006(5) 0.010(4) 0.023(5)
C29 0.025(5) 0.033(5) 0.039(6) 0.012(4) 0.007(5) 0.004(4)
C10 0.028(5) 0.045(6) 0.021(5) -0.001(4) 0.005(4) -0.003(5)
C6 0.024(5) 0.015(4) 0.020(4) 0.006(3) 0.007(3) 0.002(4)
C13 0.026(6) 0.038(6) 0.030(5) 0.002(4) -0.008(4) 0.008(5)
C17 0.023(3) 0.023(3) 0.022(3) -0.012(2) 0.004(2) 0.006(3)
C16 0.082(7) 0.109(8) 0.057(6) -0.021(6) 0.016(5) 0.027(6)

loop_
_atom_type_symbol
_atom_type_description
_atom_type_scat_dispersion_real
_atom_type_scat_dispersion_imag
_atom_type_scat_source
C C 0.0033 0.0016 'International Tables Vol C Tables 4.2.6.8 and 6.1.1.4'
H H 0.0000 0.0000 'International Tables Vol C Tables 4.2.6.8 and 6.1.1.4'
N N 0.0061 0.0033 'International Tables Vol C Tables 4.2.6.8 and 6.1.1.4'
O O 0.0106 0.0060 'International Tables Vol C Tables 4.2.6.8 and 6.1.1.4'

loop_
_geom_angle_atom_site_label_1
_geom_angle_atom_site_label_2
_geom_angle_atom_site_label_3
_geom_angle
_geom_angle_site_symmetry_1
_geom_angle_site_symmetry_3
_geom_angle_publ_flag
C27 O7 C28 119.8(7) . . ?
C3 O4 C2 113.0(8) . . ?
C19 O5 C18 117.5(8) . . ?
C11 O1 C12 121.5(6) . . ?
C23 C22 C21 125.9(9) . . ?
C23 C22 H22 117.1 . . ?
C21 C22 H22 117.1 . . ?
C27 N2 C24 121.2(7) . . ?
C27 N2 H2 119.4 . . ?
C24 N2 H2 119.4 . . ?
C11 N1 C8 124.3(7) . . ?
C11 N1 H1 117.8 . . ?
C8 N1 H1 117.8 . . ?
C25 C24 N2 109.4(7) . . ?
C25 C24 C23 114.4(7) . . ?
N2 C24 C23 108.6(7) . . ?
C25 C24 C26 111.8(9) . . ?
N2 C24 C26 105.1(7) . . ?
C23 C24 C26 107.0(7) . . ?
C24 C25 H25A 109.5 . . ?
C24 C25 H25B 109.5 . . ?
H25A C25 H25B 109.5 . . ?
C24 C25 H25C 109.5 . . ?
H25A C25 H25C 109.5 . . ?
H25B C25 H25C 109.5 . . ?
O3 C3 O4 125.0(9) . . ?
O3 C3 C4 123.9(9) . . ?
O4 C3 C4 111.1(8) . . ?
C22 C23 C24 125.9(8) . . ?
C22 C23 H23 117.1 . . ?
C24 C23 H23 117.1 . . ?
C21 C20 C19 122.2(9) . . ?
C21 C20 H20 118.9 . . ?
C19 C20 H20 118.9 . . ?
O8 C27 O7 126.4(9) . . ?
O8 C27 N2 125.3(8) . . ?
O7 C27 N2 108.3(8) . . ?
C12 C15 H15A 109.5 . . ?
C12 C15 H15B 109.5 . . ?
H15A C15 H15B 109.5 . . ?
C12 C15 H15C 109.5 . . ?
H15A C15 H15C 109.5 . . ?
H15B C15 H15C 109.5 . . ?
O2 C11 N1 125.0(8) . . ?
O2 C11 O1 123.2(8) . . ?
N1 C11 O1 111.8(7) . . ?
O7 C28 C31 107.9(8) . . ?
O7 C28 C30 103.1(8) . . ?
C31 C28 C30 108.6(8) . . ?
O7 C28 C29 110.7(7) . . ?
C31 C28 C29 116.6(9) . . ?
C30 C28 C29 109.1(8) . . ?
C20 C21 C22 128.4(9) . . ?
C20 C21 H21 115.8 . . ?
C22 C21 H21 115.8 . . ?
C4 C5 C6 121.6(9) . . ?
C4 C5 H5 119.2 . . ?
C6 C5 H5 119.2 . . ?
C28 C31 H31A 109.5 . . ?
C28 C31 H31B 109.5 . . ?
H31A C31 H31B 109.5 . . ?
C28 C31 H31C 109.5 . . ?
H31A C31 H31C 109.5 . . ?
H31B C31 H31C 109.5 . . ?
C8 C9 H9A 109.5 . . ?
C8 C9 H9B 109.5 . . ?
H9A C9 H9B 109.5 . . ?
C8 C9 H9C 109.5 . . ?
H9A C9 H9C 109.5 . . ?
H9B C9 H9C 109.5 . . ?
O1 C12 C15 111.6(8) . . ?
O1 C12 C14 101.2(7) . . ?
C15 C12 C14 111.7(8) . . ?
O1 C12 C13 110.8(7) . . ?
C15 C12 C13 109.0(9) . . ?
C14 C12 C13 112.4(8) . . ?
C6 C7 C8 128.6(9) . . ?
C6 C7 H7 115.7 . . ?
C8 C7 H7 115.7 . . ?
N1 C8 C7 110.7(8) . . ?
N1 C8 C9 106.7(7) . . ?
C7 C8 C9 108.5(8) . . ?
N1 C8 C10 111.4(8) . . ?
C7 C8 C10 111.2(8) . . ?
C9 C8 C10 108.1(8) . . ?
C28 C30 H30A 109.5 . . ?
C28 C30 H30B 109.5 . . ?
H30A C30 H30B 109.5 . . ?
C28 C30 H30C 109.5 . . ?
H30A C30 H30C 109.5 . . ?
H30B C30 H30C 109.5 . . ?
O6 C19 O5 120.7(9) . . ?
O6 C19 C20 127.4(9) . . ?
O5 C19 C20 111.9(8) . . ?
C5 C4 C3 121.4(9) . . ?
C5 C4 H4 119.3 . . ?
C3 C4 H4 119.3 . . ?
O4 C2 C16 99.5(8) . . ?
O4 C2 H2A 111.9 . . ?
C16 C2 H2A 111.9 . . ?
O4 C2 H2B 111.9 . . ?
C16 C2 H2B 111.9 . . ?
H2A C2 H2B 109.6 . . ?
O5 C18 C17 112.0(8) . . ?
O5 C18 H18A 109.2 . . ?
C17 C18 H18A 109.2 . . ?
O5 C18 H18B 109.2 . . ?
C17 C18 H18B 109.2 . . ?
H18A C18 H18B 107.9 . . ?
C24 C26 H26A 109.5 . . ?
C24 C26 H26B 109.5 . . ?
H26A C26 H26B 109.5 . . ?
C24 C26 H26C 109.5 . . ?
H26A C26 H26C 109.5 . . ?
H26B C26 H26C 109.5 . . ?
C12 C14 H14A 109.5 . . ?
C12 C14 H14B 109.5 . . ?
H14A C14 H14B 109.5 . . ?
C12 C14 H14C 109.5 . . ?
H14A C14 H14C 109.5 . . ?
H14B C14 H14C 109.5 . . ?
C28 C29 H29A 109.5 . . ?
C28 C29 H29B 109.5 . . ?
H29A C29 H29B 109.5 . . ?
C28 C29 H29C 109.5 . . ?
H29A C29 H29C 109.5 . . ?
H29B C29 H29C 109.5 . . ?
C8 C10 H10A 109.5 . . ?
C8 C10 H10B 109.5 . . ?
H10A C10 H10B 109.5 . . ?
C8 C10 H10C 109.5 . . ?
H10A C10 H10C 109.5 . . ?
H10B C10 H10C 109.5 . . ?
C7 C6 C5 120.8(9) . . ?
C7 C6 H6 119.6 . . ?
C5 C6 H6 119.6 . . ?
C12 C13 H13A 109.5 . . ?
C12 C13 H13B 109.5 . . ?
H13A C13 H13B 109.5 . . ?
C12 C13 H13C 109.5 . . ?
H13A C13 H13C 109.5 . . ?
H13B C13 H13C 109.5 . . ?
C18 C17 H17A 109.5 . . ?
C18 C17 H17B 109.5 . . ?
H17A C17 H17B 109.5 . . ?
C18 C17 H17C 109.5 . . ?
H17A C17 H17C 109.5 . . ?
H17B C17 H17C 109.5 . . ?
C2 C16 H16A 109.5 . . ?
C2 C16 H16B 109.5 . . ?
H16A C16 H16B 109.5 . . ?
C2 C16 H16C 109.5 . . ?
H16A C16 H16C 109.5 . . ?
H16B C16 H16C 109.5 . . ?

loop_
_geom_bond_atom_site_label_1
_geom_bond_atom_site_label_2
_geom_bond_distance
_geom_bond_site_symmetry_2
_geom_bond_publ_flag
O7 C27 1.357(10) . ?
O7 C28 1.464(11) . ?
O2 C11 1.223(10) . ?
O8 C27 1.214(11) . ?
O4 C3 1.347(11) . ?
O4 C2 1.448(12) . ?
O3 C3 1.223(11) . ?
O5 C19 1.340(10) . ?
O5 C18 1.464(12) . ?
O1 C11 1.342(10) . ?
O1 C12 1.472(10) . ?
O6 C19 1.166(11) . ?
C22 C23 1.309(12) . ?
C22 C21 1.439(12) . ?
C22 H22 0.9300 . ?
N2 C27 1.342(11) . ?
N2 C24 1.506(11) . ?
N2 H2 0.8600 . ?
N1 C11 1.332(11) . ?
N1 C8 1.429(12) . ?
N1 H1 0.8600 . ?
C24 C25 1.498(13) . ?
C24 C23 1.510(12) . ?
C24 C26 1.538(12) . ?
C25 H25A 0.9600 . ?
C25 H25B 0.9600 . ?
C25 H25C 0.9600 . ?
C3 C4 1.469(13) . ?
C23 H23 0.9300 . ?
C20 C21 1.299(12) . ?
C20 C19 1.456(14) . ?
C20 H20 0.9300 . ?
C15 C12 1.474(13) . ?
C15 H15A 0.9600 . ?
C15 H15B 0.9600 . ?
C15 H15C 0.9600 . ?
C28 C31 1.502(13) . ?
C28 C30 1.493(13) . ?
C28 C29 1.550(13) . ?
C21 H21 0.9300 . ?
C5 C4 1.362(11) . ?
C5 C6 1.455(12) . ?
C5 H5 0.9300 . ?
C31 H31A 0.9600 . ?
C31 H31B 0.9600 . ?
C31 H31C 0.9600 . ?
C9 C8 1.525(13) . ?
C9 H9A 0.9600 . ?
C9 H9B 0.9600 . ?
C9 H9C 0.9600 . ?
C12 C14 1.532(12) . ?
C12 C13 1.530(13) . ?
C7 C6 1.338(12) . ?
C7 C8 1.498(13) . ?
C7 H7 0.9300 . ?
C8 C10 1.564(14) . ?
C30 H30A 0.9600 . ?
C30 H30B 0.9600 . ?
C30 H30C 0.9600 . ?
C4 H4 0.9300 . ?
C2 C16 1.557(14) . ?
C2 H2A 0.9700 . ?
C2 H2B 0.9700 . ?
C18 C17 1.500(12) . ?
C18 H18A 0.9700 . ?
C18 H18B 0.9700 . ?
C26 H26A 0.9600 . ?
C26 H26B 0.9600 . ?
C26 H26C 0.9600 . ?
C14 H14A 0.9600 . ?
C14 H14B 0.9600 . ?
C14 H14C 0.9600 . ?
C29 H29A 0.9600 . ?
C29 H29B 0.9600 . ?
C29 H29C 0.9600 . ?
C10 H10A 0.9600 . ?
C10 H10B 0.9600 . ?
C10 H10C 0.9600 . ?
C6 H6 0.9300 . ?
C13 H13A 0.9600 . ?
C13 H13B 0.9600 . ?
C13 H13C 0.9600 . ?
C17 H17A 0.9600 . ?
C17 H17B 0.9600 . ?
C17 H17C 0.9600 . ?
C16 H16A 0.9600 . ?
C16 H16B 0.9600 . ?
C16 H16C 0.9600 . ?
